data_7705341
loop_
_publ_author_name
'Jarrah, Najmeh'
'Troyano, Javier'
'Carn\'e-S\'anchez, Arnau'
'Imaz, Inhar'
'Tangestaninejad, Shahram'
'Moghadam, Majid'
'Maspoch, Daniel'

_publ_section_title
;
 Dynamic porous coordination polymers built-up from flexible
 4,4'-dithiodibenzoate and rigid N-based ligands.
;
_journal_issue 37
_journal_name_full 'Dalton transactions (Cambridge, England : 2003)'
_journal_page_first 13142
_journal_page_last 13151
_journal_paper_doi 10.1039/d0dt02411b
_journal_volume 49
_journal_year 2020
_chemical_formula_moiety 'C17 H15 Cu N O5 S2, 0.5(C3 H7 N O)'
_chemical_formula_sum 'C18.5 H18.5 Cu N1.5 O5.5 S2'
_chemical_formula_weight 477.51
_space_group_crystal_system triclinic
_space_group_IT_number 2
_space_group_name_Hall '-P 1'
_space_group_name_H-M_alt 'P -1'
_atom_sites_solution_hydrogens geom
_atom_sites_solution_primary dual
_audit_creation_date 2020-08-24
_audit_creation_method
;
Olex2 1.2
(compiled 2018.05.29 svn.r3508 for OlexSys, GUI svn.r5506)
;
_audit_update_record
;
2020-08-25 deposited with the CCDC.	2020-09-02 downloaded from the CCDC.
;
_cell_angle_alpha 102.901(5)
_cell_angle_beta 100.793(5)
_cell_angle_gamma 113.618(5)
_cell_formula_units_Z 2
_cell_length_a 9.960(5)
_cell_length_b 10.210(5)
_cell_length_c 12.060(5)
_cell_measurement_reflns_used 2981
_cell_measurement_temperature 100
_cell_measurement_theta_max 30
_cell_measurement_theta_min 1
_cell_volume 1041.4(9)
_computing_cell_refinement 'xds (Kabsch et al., 2010)'
_computing_data_collection 'Mxcube (Gabadinho et al., 2010)'
_computing_data_reduction 'xds (Kabsch et al., 2010)'
_computing_molecular_graphics 'Olex2 (Dolomanov et al., 2009)'
_computing_publication_material 'Olex2 (Dolomanov et al., 2009)'
_computing_structure_refinement 'ShelXL (Sheldrick, 2015)'
_computing_structure_solution 'ShelXT (Sheldrick, 2015)'
_diffrn_ambient_temperature 100
_diffrn_measured_fraction_theta_full 0.891
_diffrn_measured_fraction_theta_max 0.752
_diffrn_measurement_device_type 'Pilatus DECTRIS 6M'
_diffrn_measurement_method 'w/ scan'
_diffrn_radiation_type synchrotron
_diffrn_radiation_wavelength 0.82653
_diffrn_reflns_av_unetI/netI 0.0641
_diffrn_reflns_Laue_measured_fraction_full 0.891
_diffrn_reflns_Laue_measured_fraction_max 0.752
_diffrn_reflns_limit_h_max 12
_diffrn_reflns_limit_h_min -13
_diffrn_reflns_limit_k_max 12
_diffrn_reflns_limit_k_min -12
_diffrn_reflns_limit_l_max 16
_diffrn_reflns_limit_l_min -16
_diffrn_reflns_number 3976
_diffrn_reflns_point_group_measured_fraction_full 0.891
_diffrn_reflns_point_group_measured_fraction_max 0.752
_diffrn_reflns_theta_full 29.730
_diffrn_reflns_theta_max 33.846
_diffrn_reflns_theta_min 2.684
_exptl_absorpt_coefficient_mu 1.931
_exptl_absorpt_correction_type none
_exptl_crystal_colour 'clear dark green'
_exptl_crystal_colour_lustre clear
_exptl_crystal_colour_modifier dark
_exptl_crystal_colour_primary green
_exptl_crystal_density_diffrn 1.523
_exptl_crystal_description block
_exptl_crystal_F_000 490
_exptl_crystal_size_max 0.22
_exptl_crystal_size_mid 0.15
_exptl_crystal_size_min 0.1
_refine_diff_density_max 1.682
_refine_diff_density_min -0.738
_refine_diff_density_rms 0.162
_refine_ls_extinction_method none
_refine_ls_goodness_of_fit_ref 1.055
_refine_ls_hydrogen_treatment constr
_refine_ls_matrix_type full
_refine_ls_number_parameters 276
_refine_ls_number_reflns 3976
_refine_ls_number_restraints 1
_refine_ls_restrained_S_all 1.060
_refine_ls_R_factor_all 0.0753
_refine_ls_R_factor_gt 0.0710
_refine_ls_shift/su_max 0.000
_refine_ls_shift/su_mean 0.000
_refine_ls_structure_factor_coef Fsqd
_refine_ls_weighting_details 'w=1/[\s^2^(Fo^2^)+(0.1597P)^2^+0.2243P] where P=(Fo^2^+2Fc^2^)/3'
_refine_ls_weighting_scheme calc
_refine_ls_wR_factor_gt 0.2098
_refine_ls_wR_factor_ref 0.2146
_reflns_Friedel_coverage 0.000
_reflns_number_gt 3477
_reflns_number_total 3976
_reflns_threshold_expression 'I > 2\s(I)'
_cod_data_source_file d0dt02411b2.cif
_cod_data_source_block import01_tw
_cod_depositor_comments 'Adding full bibliography for 7705341--7705344.cif.'
_cod_original_cell_volume 1041.4(8)
_cod_original_formula_sum 'C18.50 H18.50 Cu N1.50 O5.50 S2'
_cod_database_code 7705341
_shelx_shelxl_version_number 2018/1
_shelx_space_group_comment
;
The symmetry employed for this shelxl refinement is uniquely defined
by the following loop, which should always be used as a source of
symmetry information in preference to the above space-group names.
They are only intended as comments.
;
_shelx_estimated_absorpt_t_max 0.870
_shelx_estimated_absorpt_t_min 0.744
_olex2_refinement_description
;
1. Twinned data refinement
 Scales: 0.543(5)
 0.457(5)
2. Fixed Uiso
 At 1.2 times of:
  All C(H) groups
 At 1.5 times of:
  All C(H,H,H) groups
3. Restrained distances
 C12S-H12S
 1.08 with sigma of 0.02
4. Others
 Fixed Sof: O11S(0.5) N13S(0.5) C12S(0.5) H12S(0.5) C14S(0.5) H14A(0.5)
 H14B(0.5) H14C(0.5) C15S(0.5) H15A(0.5) H15B(0.5) H15C(0.5)
5.a Free rotating group:
 O11S(N13S,C12S,C14S,C15S)
5.b Aromatic/amide H refined with riding coordinates:
 C2S(H2S), C5(H5), C6(H6), C8(H8), C9(H9), C13(H13), C14(H14), C16(H16),
 C17(H17), C12S(H12S)
5.c Idealised Me refined as rotating group:
 C4S(H4SA,H4SB,H4SC), C5S(H5SA,H5SB,H5SC), C14S(H14A,H14B,H14C), C15S(H15A,
 H15B,H15C)
;
_olex2_submission_special_instructions 'No special instructions were received'

loop_
_space_group_symop_operation_xyz
'x, y, z'
'-x, -y, -z'

loop_
_atom_site_label
_atom_site_type_symbol
_atom_site_fract_x
_atom_site_fract_y
_atom_site_fract_z
_atom_site_U_iso_or_equiv
_atom_site_adp_type
_atom_site_occupancy
_atom_site_site_symmetry_order
_atom_site_calc_flag
_atom_site_refinement_flags_posn
_atom_site_refinement_flags_adp
_atom_site_refinement_flags_occupancy
_atom_site_disorder_assembly
_atom_site_disorder_group
Cu1 Cu 0.13024(6) 0.12470(5) 0.05828(5) 0.0375(2) Uani 1 1 d . . . . .
S10 S -0.46971(14) 0.31915(14) 0.43325(12) 0.0472(3) Uani 1 1 d . . . . .
S11 S 0.31660(15) -0.46749(13) 0.40520(12) 0.0466(3) Uani 1 1 d . . . . .
O1 O 0.0190(4) 0.1851(3) 0.1608(3) 0.0445(7) Uani 1 1 d . . . . .
O1S O 0.3502(4) 0.3233(4) 0.1285(3) 0.0522(8) Uani 1 1 d . . . A 1
O2 O -0.2042(4) -0.0250(4) 0.0569(3) 0.0505(8) Uani 1 1 d . . . . .
O19 O 0.1716(4) 0.0126(4) 0.1603(3) 0.0440(7) Uani 1 1 d . . . . .
O20 O -0.0451(4) -0.2027(4) 0.0580(4) 0.0530(9) Uani 1 1 d . . . . .
N3S N 0.5062(6) 0.5664(5) 0.1504(5) 0.0621(12) Uani 1 1 d . . . A 1
C2S C 0.3700(7) 0.4428(6) 0.1173(5) 0.0563(12) Uani 1 1 d . . . A 1
H2S H 0.281078 0.450513 0.081690 0.068 Uiso 1 1 calc R . . A 1
C3 C -0.1240(5) 0.1025(5) 0.1378(4) 0.0417(9) Uani 1 1 d . . . . .
C4 C -0.2042(5) 0.1621(5) 0.2114(4) 0.0415(9) Uani 1 1 d . . . . .
C4S C 0.6465(9) 0.5597(10) 0.2066(11) 0.099(3) Uani 1 1 d . . . A 1
H4SA H 0.715289 0.654392 0.272733 0.149 Uiso 1 1 calc GR . . A 1
H4SB H 0.698946 0.545693 0.147260 0.149 Uiso 1 1 calc GR . . A 1
H4SC H 0.618759 0.474518 0.237415 0.149 Uiso 1 1 calc GR . . A 1
C5 C -0.1222(6) 0.2785(5) 0.3219(5) 0.0475(10) Uani 1 1 d . . . . .
H5 H -0.012859 0.322991 0.349170 0.057 Uiso 1 1 calc R . . . .
C5S C 0.5171(10) 0.7080(7) 0.1401(8) 0.0794(19) Uani 1 1 d . . . A 1
H5SA H 0.413553 0.696044 0.107257 0.119 Uiso 1 1 calc GR . . A 1
H5SB H 0.577884 0.738190 0.086684 0.119 Uiso 1 1 calc GR . . A 1
H5SC H 0.567474 0.786203 0.219282 0.119 Uiso 1 1 calc GR . . A 1
C6 C -0.1980(6) 0.3294(5) 0.3916(5) 0.0466(10) Uani 1 1 d . . . . .
H6 H -0.141436 0.405565 0.467756 0.056 Uiso 1 1 calc R . . . .
C7 C -0.3584(6) 0.2684(5) 0.3495(5) 0.0430(9) Uani 1 1 d . . . . .
C8 C -0.4418(6) 0.1547(6) 0.2382(5) 0.0459(10) Uani 1 1 d . . . . .
H8 H -0.550613 0.114465 0.209201 0.055 Uiso 1 1 calc R . . . .
C9 C -0.3660(6) 0.1011(6) 0.1707(5) 0.0468(10) Uani 1 1 d . . . . .
H9 H -0.423286 0.022285 0.095896 0.056 Uiso 1 1 calc R . . . .
C12 C 0.2550(6) -0.3583(5) 0.3329(5) 0.0442(10) Uani 1 1 d . . . . .
C13 C 0.3219(6) -0.2009(5) 0.3759(5) 0.0497(11) Uani 1 1 d . . . . .
H13 H 0.405135 -0.144868 0.448304 0.060 Uiso 1 1 calc R . . . .
C14 C 0.2653(6) -0.1266(5) 0.3114(5) 0.0491(11) Uani 1 1 d . . . . .
H14 H 0.312321 -0.019051 0.339153 0.059 Uiso 1 1 calc R . . . .
C15 C 0.1420(6) -0.2069(5) 0.2080(4) 0.0425(9) Uani 1 1 d . . . . .
C16 C 0.0738(6) -0.3656(5) 0.1661(5) 0.0466(10) Uani 1 1 d . . . . .
H16 H -0.011610 -0.422023 0.095115 0.056 Uiso 1 1 calc R . . . .
C17 C 0.1319(6) -0.4397(5) 0.2291(5) 0.0469(10) Uani 1 1 d . . . . .
H17 H 0.086599 -0.547126 0.200537 0.056 Uiso 1 1 calc R . . . .
C18 C 0.0837(6) -0.1266(5) 0.1360(4) 0.0427(10) Uani 1 1 d . . . . .
O11S O 0.7388(13) 0.8803(17) 0.4314(15) 0.167(8) Uani 0.5 1 d . . P B -1
N13S N 1.0002(13) 0.9995(12) 0.5006(9) 0.152(7) Uani 0.5 1 d G . P B -1
C12S C 0.8544(13) 0.9618(13) 0.4129(10) 0.112(7) Uani 0.5 1 d DG . P B -1
H12S H 0.850926 0.998296 0.347026 0.135 Uiso 0.5 1 calc DR . P B -1
C14S C 1.0286(16) 1.0235(19) 0.6102(10) 0.086(4) Uani 0.5 1 d G . P B -1
H14A H 1.081830 1.132956 0.652719 0.129 Uiso 0.5 1 calc GR . P B -1
H14B H 1.094415 0.978721 0.635685 0.129 Uiso 0.5 1 calc GR . P B -1
H14C H 0.931934 0.977726 0.628611 0.129 Uiso 0.5 1 calc GR . P B -1
C15S C 1.1306(13) 1.1315(18) 0.4607(11) 0.090(5) Uani 0.5 1 d G . P B -1
H15A H 1.088376 1.117242 0.376195 0.135 Uiso 0.5 1 calc GR . P B -1
H15B H 1.225361 1.121070 0.472756 0.135 Uiso 0.5 1 calc GR . P B -1
H15C H 1.153528 1.232826 0.509982 0.135 Uiso 0.5 1 calc GR . P B -1

loop_
_atom_site_aniso_label
_atom_site_aniso_U_11
_atom_site_aniso_U_22
_atom_site_aniso_U_33
_atom_site_aniso_U_23
_atom_site_aniso_U_13
_atom_site_aniso_U_12
Cu1 0.0399(3) 0.0304(3) 0.0372(4) 0.0106(2) 0.0093(3) 0.0129(2)
S10 0.0484(6) 0.0497(6) 0.0505(7) 0.0182(5) 0.0147(6) 0.0285(5)
S11 0.0573(7) 0.0425(6) 0.0476(7) 0.0167(5) 0.0147(6) 0.0299(5)
O1 0.0431(16) 0.0355(14) 0.0502(19) 0.0085(13) 0.0117(16) 0.0181(13)
O1S 0.0556(19) 0.0401(16) 0.047(2) 0.0126(14) 0.0115(17) 0.0113(14)
O2 0.0469(17) 0.0429(16) 0.0432(19) 0.0012(14) 0.0130(17) 0.0105(13)
O19 0.0457(16) 0.0353(14) 0.0496(19) 0.0163(14) 0.0098(16) 0.0185(13)
O20 0.057(2) 0.0399(16) 0.051(2) 0.0200(16) 0.004(2) 0.0150(16)
N3S 0.066(3) 0.053(2) 0.056(3) 0.016(2) 0.024(3) 0.015(2)
C2S 0.060(3) 0.050(3) 0.055(3) 0.012(2) 0.022(3) 0.023(2)
C3 0.046(2) 0.0372(19) 0.038(2) 0.0128(18) 0.009(2) 0.0168(18)
C4 0.043(2) 0.040(2) 0.036(2) 0.0116(18) 0.009(2) 0.0169(18)
C4S 0.075(4) 0.073(4) 0.133(8) 0.048(5) 0.026(5) 0.015(4)
C5 0.043(2) 0.044(2) 0.046(3) 0.009(2) 0.011(2) 0.0161(19)
C5S 0.095(5) 0.051(3) 0.089(5) 0.022(3) 0.048(4) 0.023(3)
C6 0.043(2) 0.045(2) 0.039(3) 0.0065(19) 0.007(2) 0.015(2)
C7 0.047(2) 0.043(2) 0.045(3) 0.018(2) 0.015(2) 0.0239(19)
C8 0.040(2) 0.053(2) 0.040(3) 0.016(2) 0.005(2) 0.020(2)
C9 0.045(2) 0.046(2) 0.044(3) 0.014(2) 0.006(2) 0.020(2)
C12 0.056(3) 0.040(2) 0.050(3) 0.021(2) 0.023(2) 0.029(2)
C13 0.054(3) 0.040(2) 0.047(3) 0.014(2) 0.007(3) 0.019(2)
C14 0.059(3) 0.037(2) 0.046(3) 0.0133(19) 0.008(3) 0.021(2)
C15 0.051(2) 0.036(2) 0.040(2) 0.0136(18) 0.013(2) 0.0200(19)
C16 0.055(3) 0.038(2) 0.042(3) 0.0129(19) 0.011(2) 0.020(2)
C17 0.060(3) 0.0377(19) 0.042(3) 0.0102(19) 0.015(3) 0.023(2)
C18 0.052(3) 0.041(2) 0.040(3) 0.015(2) 0.015(2) 0.025(2)
O11S 0.21(2) 0.134(14) 0.152(17) 0.053(13) 0.094(16) 0.049(14)
N13S 0.118(10) 0.211(17) 0.063(7) -0.036(9) 0.001(8) 0.070(11)
C12S 0.124(16) 0.074(10) 0.091(13) 0.031(9) 0.030(13) 0.001(10)
C14S 0.089(10) 0.100(11) 0.089(12) 0.049(10) 0.038(10) 0.048(9)
C15S 0.092(10) 0.114(12) 0.051(8) 0.032(8) 0.023(8) 0.031(9)

loop_
_atom_type_symbol
_atom_type_description
_atom_type_scat_dispersion_real
_atom_type_scat_dispersion_imag
_atom_type_scat_source
C C 0.0050 0.0020 'International Tables Vol C Tables 4.2.6.8 and 6.1.1.4'
H H 0.0000 0.0000 'International Tables Vol C Tables 4.2.6.8 and 6.1.1.4'
Cu Cu 0.3201 1.2651 'International Tables Vol C Tables 4.2.6.8 and 6.1.1.4'
N N 0.0090 0.0050 'International Tables Vol C Tables 4.2.6.8 and 6.1.1.4'
O O 0.0160 0.0090 'International Tables Vol C Tables 4.2.6.8 and 6.1.1.4'
S S 0.1570 0.1680 'International Tables Vol C Tables 4.2.6.8 and 6.1.1.4'

loop_
_geom_angle_atom_site_label_1
_geom_angle_atom_site_label_2
_geom_angle_atom_site_label_3
_geom_angle
_geom_angle_site_symmetry_1
_geom_angle_site_symmetry_3
_geom_angle_publ_flag
O1 Cu1 Cu1 86.86(10) . 2 ?
O1 Cu1 O1S 100.64(14) . . ?
O1 Cu1 O2 168.52(14) . 2 ?
O1 Cu1 O20 87.95(16) . 2 ?
O1S Cu1 Cu1 171.46(11) . 2 ?
O2 Cu1 Cu1 81.81(11) 2 2 ?
O2 Cu1 O1S 90.79(15) 2 . ?
O2 Cu1 O20 92.47(17) 2 2 ?
O19 Cu1 Cu1 85.61(11) . 2 ?
O19 Cu1 O1 89.16(14) . . ?
O19 Cu1 O1S 98.48(14) . . ?
O19 Cu1 O2 88.10(15) . 2 ?
O19 Cu1 O20 168.17(14) . 2 ?
O20 Cu1 Cu1 82.78(11) 2 2 ?
O20 Cu1 O1S 93.33(15) 2 . ?
C7 S10 S11 105.50(18) . 2_556 ?
C12 S11 S10 105.59(19) . 2_556 ?
C3 O1 Cu1 119.8(3) . . ?
C2S O1S Cu1 123.4(4) . . ?
C3 O2 Cu1 125.8(3) . 2 ?
C18 O19 Cu1 121.3(3) . . ?
C18 O20 Cu1 123.8(3) . 2 ?
C2S N3S C4S 118.9(5) . . ?
C2S N3S C5S 121.6(6) . . ?
C5S N3S C4S 119.4(6) . . ?
O1S C2S N3S 125.8(6) . . ?
O1S C2S H2S 117.1 . . ?
N3S C2S H2S 117.1 . . ?
O1 C3 C4 117.0(4) . . ?
O2 C3 O1 125.5(4) . . ?
O2 C3 C4 117.4(4) . . ?
C5 C4 C3 121.3(4) . . ?
C5 C4 C9 118.7(4) . . ?
C9 C4 C3 120.1(4) . . ?
N3S C4S H4SA 109.5 . . ?
N3S C4S H4SB 109.5 . . ?
N3S C4S H4SC 109.5 . . ?
H4SA C4S H4SB 109.5 . . ?
H4SA C4S H4SC 109.5 . . ?
H4SB C4S H4SC 109.5 . . ?
C4 C5 H5 119.6 . . ?
C6 C5 C4 120.9(5) . . ?
C6 C5 H5 119.6 . . ?
N3S C5S H5SA 109.5 . . ?
N3S C5S H5SB 109.5 . . ?
N3S C5S H5SC 109.5 . . ?
H5SA C5S H5SB 109.5 . . ?
H5SA C5S H5SC 109.5 . . ?
H5SB C5S H5SC 109.5 . . ?
C5 C6 H6 120.1 . . ?
C5 C6 C7 119.7(5) . . ?
C7 C6 H6 120.1 . . ?
C6 C7 S10 123.9(4) . . ?
C8 C7 S10 115.8(3) . . ?
C8 C7 C6 120.2(4) . . ?
C7 C8 H8 120.1 . . ?
C9 C8 C7 119.8(4) . . ?
C9 C8 H8 120.1 . . ?
C4 C9 H9 119.7 . . ?
C8 C9 C4 120.7(5) . . ?
C8 C9 H9 119.7 . . ?
C13 C12 S11 123.9(4) . . ?
C17 C12 S11 115.8(3) . . ?
C17 C12 C13 120.3(4) . . ?
C12 C13 H13 120.4 . . ?
C12 C13 C14 119.1(5) . . ?
C14 C13 H13 120.4 . . ?
C13 C14 H14 119.5 . . ?
C15 C14 C13 121.0(4) . . ?
C15 C14 H14 119.5 . . ?
C14 C15 C16 119.6(4) . . ?
C14 C15 C18 121.0(4) . . ?
C16 C15 C18 119.3(4) . . ?
C15 C16 H16 120.2 . . ?
C17 C16 C15 119.5(5) . . ?
C17 C16 H16 120.2 . . ?
C12 C17 C16 120.5(4) . . ?
C12 C17 H17 119.8 . . ?
C16 C17 H17 119.8 . . ?
O19 C18 C15 116.3(4) . . ?
O20 C18 O19 125.9(4) . . ?
O20 C18 C15 117.8(4) . . ?
C12S N13S C15S 101.8 . . ?
C14S N13S C12S 128.1 . . ?
C14S N13S C15S 114.9 . . ?
O11S C12S N13S 114.7 . . ?
O11S C12S H12S 122.7 . . ?
N13S C12S H12S 122.7 . . ?
N13S C14S H14A 109.5 . . ?
N13S C14S H14B 109.5 . . ?
N13S C14S H14C 109.5 . . ?
H14A C14S H14B 109.5 . . ?
H14A C14S H14C 109.5 . . ?
H14B C14S H14C 109.5 . . ?
N13S C15S H15A 109.5 . . ?
N13S C15S H15B 109.5 . . ?
N13S C15S H15C 109.5 . . ?
H15A C15S H15B 109.5 . . ?
H15A C15S H15C 109.5 . . ?
H15B C15S H15C 109.5 . . ?

loop_
_geom_bond_atom_site_label_1
_geom_bond_atom_site_label_2
_geom_bond_distance
_geom_bond_site_symmetry_2
_geom_bond_publ_flag
Cu1 Cu1 2.6332(13) 2 ?
Cu1 O1 1.964(3) . ?
Cu1 O1S 2.146(4) . ?
Cu1 O2 1.965(3) 2 ?
Cu1 O19 1.951(3) . ?
Cu1 O20 1.979(3) 2 ?
S10 S11 2.033(2) 2_556 ?
S10 C7 1.779(5) . ?
S11 C12 1.778(4) . ?
O1 C3 1.265(6) . ?
O1S C2S 1.199(6) . ?
O2 C3 1.262(6) . ?
O19 C18 1.263(6) . ?
O20 C18 1.248(6) . ?
N3S C2S 1.339(8) . ?
N3S C4S 1.470(10) . ?
N3S C5S 1.442(8) . ?
C2S H2S 0.9500 . ?
C3 C4 1.488(6) . ?
C4 C5 1.401(7) . ?
C4 C9 1.410(7) . ?
C4S H4SA 0.9800 . ?
C4S H4SB 0.9800 . ?
C4S H4SC 0.9800 . ?
C5 H5 0.9500 . ?
C5 C6 1.379(7) . ?
C5S H5SA 0.9800 . ?
C5S H5SB 0.9800 . ?
C5S H5SC 0.9800 . ?
C6 H6 0.9500 . ?
C6 C7 1.398(7) . ?
C7 C8 1.398(7) . ?
C8 H8 0.9500 . ?
C8 C9 1.376(7) . ?
C9 H9 0.9500 . ?
C12 C13 1.391(7) . ?
C12 C17 1.381(8) . ?
C13 H13 0.9500 . ?
C13 C14 1.393(7) . ?
C14 H14 0.9500 . ?
C14 C15 1.378(8) . ?
C15 C16 1.402(6) . ?
C15 C18 1.507(6) . ?
C16 H16 0.9500 . ?
C16 C17 1.388(7) . ?
C17 H17 0.9500 . ?
O11S C12S 1.2162 . ?
N13S C12S 1.4737 . ?
N13S C14S 1.2441 . ?
N13S C15S 1.6897 . ?
C12S H12S 0.9500 . ?
C14S H14A 0.9800 . ?
C14S H14B 0.9800 . ?
C14S H14C 0.9800 . ?
C15S H15A 0.9800 . ?
C15S H15B 0.9800 . ?
C15S H15C 0.9800 . ?

loop_
_geom_torsion_atom_site_label_1
_geom_torsion_atom_site_label_2
_geom_torsion_atom_site_label_3
_geom_torsion_atom_site_label_4
_geom_torsion
_geom_torsion_site_symmetry_1
_geom_torsion_site_symmetry_2
_geom_torsion_site_symmetry_3
_geom_torsion_site_symmetry_4
_geom_torsion_publ_flag
Cu1 O1 C3 O2 5.1(6) . . . . ?
Cu1 O1 C3 C4 -174.1(3) . . . . ?
Cu1 O1S C2S N3S -174.1(4) . . . . ?
Cu1 O2 C3 O1 -2.7(7) 2 . . . ?
Cu1 O2 C3 C4 176.5(3) 2 . . . ?
Cu1 O19 C18 O20 -10.1(7) . . . . ?
Cu1 O19 C18 C15 169.4(3) . . . . ?
Cu1 O20 C18 O19 7.2(7) 2 . . . ?
Cu1 O20 C18 C15 -172.4(3) 2 . . . ?
S10 S11 C12 C13 9.1(5) 2_556 . . . ?
S10 S11 C12 C17 -170.1(3) 2_556 . . . ?
S10 C7 C8 C9 -175.7(4) . . . . ?
S11 S10 C7 C6 -2.7(4) 2_556 . . . ?
S11 S10 C7 C8 173.9(3) 2_556 . . . ?
S11 C12 C13 C14 179.4(4) . . . . ?
S11 C12 C17 C16 179.5(4) . . . . ?
O1 C3 C4 C5 -18.7(6) . . . . ?
O1 C3 C4 C9 161.5(4) . . . . ?
O2 C3 C4 C5 162.1(4) . . . . ?
O2 C3 C4 C9 -17.8(6) . . . . ?
C3 C4 C5 C6 -177.7(4) . . . . ?
C3 C4 C9 C8 179.7(4) . . . . ?
C4 C5 C6 C7 -2.5(7) . . . . ?
C4S N3S C2S O1S -0.5(10) . . . . ?
C5 C4 C9 C8 -0.1(7) . . . . ?
C5 C6 C7 S10 177.4(4) . . . . ?
C5 C6 C7 C8 1.0(7) . . . . ?
C5S N3S C2S O1S -175.9(6) . . . . ?
C6 C7 C8 C9 1.0(7) . . . . ?
C7 C8 C9 C4 -1.4(7) . . . . ?
C9 C4 C5 C6 2.1(7) . . . . ?
C12 C13 C14 C15 1.7(8) . . . . ?
C13 C12 C17 C16 0.2(7) . . . . ?
C13 C14 C15 C16 -0.9(8) . . . . ?
C13 C14 C15 C18 -178.0(5) . . . . ?
C14 C15 C16 C17 -0.3(7) . . . . ?
C14 C15 C18 O19 14.5(7) . . . . ?
C14 C15 C18 O20 -165.9(5) . . . . ?
C15 C16 C17 C12 0.6(8) . . . . ?
C16 C15 C18 O19 -162.6(4) . . . . ?
C16 C15 C18 O20 16.9(7) . . . . ?
C17 C12 C13 C14 -1.4(8) . . . . ?
C18 C15 C16 C17 176.9(4) . . . . ?
C14S N13S C12S O11S -36.5 . . . . ?
C15S N13S C12S O11S -171.7 . . . . ?

loop_
_twin_individual_id
_twin_individual_mass_fraction_refined
1 0.543(5)
2 0.457(5)
